data_4087477
loop_
_publ_author_name
'VenkatRamani, Sudarsan'
'Huff, Nicholas B.'
'Jan, Muhammad Tariq'
'Ghiviriga, Ion'
'Abboud, Khalil A.'
'Veige, Adam S.'

_publ_section_title
;
 New Alkylidyne Complexes Featuring a Flexible Trianionic ONO3--
 Pincer-Type Ligand: Inorganic Enamine Effect versus Sterics in
 Electrophilic Additions
;
_journal_issue 12
_journal_name_full Organometallics
_journal_page_first 2841
_journal_paper_doi 10.1021/acs.organomet.5b00155
_journal_volume 34
_journal_year 2015
_chemical_formula_moiety 'C31 H49 N O3 W, C4 H8 O'
_chemical_formula_sum 'C35 H57 N O4 W'
_chemical_formula_weight 739.66
_space_group_crystal_system triclinic
_space_group_IT_number 2
_space_group_name_Hall '-P 1'
_space_group_name_H-M_alt 'P -1'
_atom_sites_solution_hydrogens mixed
_audit_creation_method SHELXL-2013
_audit_update_record
;
2014-05-30 # Formatted by publCIF

;
_cell_angle_alpha 78.853(2)
_cell_angle_beta 73.705(2)
_cell_angle_gamma 73.025(2)
_cell_formula_units_Z 2
_cell_length_a 10.8745(12)
_cell_length_b 12.9169(15)
_cell_length_c 13.8354(16)
_cell_measurement_reflns_used 9108
_cell_measurement_temperature 233(2)
_cell_measurement_theta_max 28.0
_cell_measurement_theta_min 2.0
_cell_volume 1770.9(4)
_computing_cell_refinement 'Bruker APEX2'
_computing_data_collection 'Bruker APEX2 (Bruker, 2008)'
_computing_data_reduction 'Bruker SAINT (Bruker, 2008)'
_computing_molecular_graphics 'SHELXL-2013 (Sheldrick, 2013)'
_computing_publication_material 'SHELXL-2013 (Sheldrick, 2013)'
_computing_structure_refinement 'SHELXL-2013 (Sheldrick, 2013)'
_computing_structure_solution 'SHELXL-2013 (Sheldrick, 2013)'
_diffrn_ambient_temperature 233(2)
_diffrn_measured_fraction_theta_full 1.000
_diffrn_measured_fraction_theta_max 0.998
_diffrn_measurement_device_type 'Bruker APEX-II DUO'
_diffrn_measurement_method 'phi and omega scans'
_diffrn_radiation_type MoK\a
_diffrn_radiation_wavelength 0.71073
_diffrn_reflns_av_R_equivalents 0.0340
_diffrn_reflns_av_unetI/netI 0.0190
_diffrn_reflns_Laue_measured_fraction_full 1.000
_diffrn_reflns_Laue_measured_fraction_max 0.998
_diffrn_reflns_limit_h_max 14
_diffrn_reflns_limit_h_min -14
_diffrn_reflns_limit_k_max 16
_diffrn_reflns_limit_k_min -16
_diffrn_reflns_limit_l_max 17
_diffrn_reflns_limit_l_min -17
_diffrn_reflns_number 47571
_diffrn_reflns_point_group_measured_fraction_full 1.000
_diffrn_reflns_point_group_measured_fraction_max 0.998
_diffrn_reflns_theta_full 25.242
_diffrn_reflns_theta_max 27.499
_diffrn_reflns_theta_min 1.545
_diffrn_source 'fine-focus sealed tube'
_exptl_absorpt_coefficient_mu 3.296
_exptl_absorpt_correction_T_max 0.7795
_exptl_absorpt_correction_T_min 0.6390
_exptl_absorpt_correction_type analytical
_exptl_absorpt_process_details 'based on measured indexed crystal faces, Bruker SHELXTL  v6.14 (Bruker 2008)'
_exptl_crystal_colour yellow
_exptl_crystal_density_diffrn 1.387
_exptl_crystal_description irregular
_exptl_crystal_F_000 760
_exptl_crystal_size_max 0.209
_exptl_crystal_size_mid 0.143
_exptl_crystal_size_min 0.140
_refine_diff_density_max 1.366
_refine_diff_density_min -0.502
_refine_diff_density_rms 0.071
_refine_ls_extinction_method none
_refine_ls_goodness_of_fit_ref 1.080
_refine_ls_hydrogen_treatment mixed
_refine_ls_matrix_type full
_refine_ls_number_parameters 374
_refine_ls_number_reflns 8117
_refine_ls_number_restraints 1
_refine_ls_restrained_S_all 1.080
_refine_ls_R_factor_all 0.0199
_refine_ls_R_factor_gt 0.0178
_refine_ls_shift/su_max 0.001
_refine_ls_shift/su_mean 0.000
_refine_ls_structure_factor_coef Fsqd
_refine_ls_weighting_details 'w=1/[\s^2^(Fo^2^)+(0.0290P)^2^+0.3012P] where P=(Fo^2^+2Fc^2^)/3'
_refine_ls_weighting_scheme calc
_refine_ls_wR_factor_gt 0.0461
_refine_ls_wR_factor_ref 0.0467
_reflns_Friedel_coverage 0.000
_reflns_number_gt 7576
_reflns_number_total 8117
_reflns_threshold_expression 'I > 2\s(I)'
_cod_data_source_file om5b00155_si_004.cif
_cod_data_source_block huff1
_cod_database_code 4087477
_shelx_space_group_comment
; 
The symmetry employed for this shelxl refinement is uniquely defined 
by the following loop, which should always be used as a source of 
symmetry information in preference to the above space-group names. 
They are only intended as comments. 
;
_shelx_estimated_absorpt_t_min 0.546
_shelx_estimated_absorpt_t_max 0.655
_shelxl_version_number 2013-3

loop_
_space_group_symop_operation_xyz
'x, y, z'
'-x, -y, -z'

loop_
_atom_site_label
_atom_site_type_symbol
_atom_site_fract_x
_atom_site_fract_y
_atom_site_fract_z
_atom_site_U_iso_or_equiv
_atom_site_adp_type
_atom_site_occupancy
_atom_site_site_symmetry_order
_atom_site_calc_flag
_atom_site_refinement_flags_posn
_atom_site_refinement_flags_adp
_atom_site_refinement_flags_occupancy
_atom_site_disorder_assembly
_atom_site_disorder_group
W1 W 0.19350(2) 0.26577(2) 0.71416(2) 0.02427(3) Uani 1 1 d . . . . .
O1 O 0.19907(15) 0.32351(12) 0.83649(10) 0.0331(3) Uani 1 1 d . . . . .
O2 O 0.10898(13) 0.27637(11) 0.60067(10) 0.0267(3) Uani 1 1 d . . . . .
O3 O 0.18610(15) 0.12213(12) 0.77427(11) 0.0354(3) Uani 1 1 d . . . . .
O4 O 0.95205(16) 0.29840(15) 0.81493(13) 0.0451(4) Uani 1 1 d . . . . .
N1 N 0.10746(18) 0.44626(14) 0.67207(13) 0.0301(4) Uani 1 1 d . . . . .
H1 H 0.032(2) 0.4476(18) 0.6725(17) 0.026(6) Uiso 1 1 d . . . . .
C1 C 0.2658(2) 0.39836(19) 0.83326(16) 0.0342(5) Uani 1 1 d . . . . .
C2 C 0.3637(2) 0.3806(2) 0.88785(18) 0.0427(5) Uani 1 1 d . . . . .
C3 C 0.4326(3) 0.4618(2) 0.8677(2) 0.0541(7) Uani 1 1 d . . . . .
H3A H 0.5015 0.4511 0.8999 0.065 Uiso 1 1 calc R U . . .
C4 C 0.4045(3) 0.5560(3) 0.8034(2) 0.0570(7) Uani 1 1 d . . . . .
H4A H 0.4573 0.6057 0.7888 0.068 Uiso 1 1 calc R U . . .
C5 C 0.2978(3) 0.5775(2) 0.76000(19) 0.0472(6) Uani 1 1 d . . . . .
H5A H 0.2737 0.6442 0.7198 0.057 Uiso 1 1 calc R U . . .
C6 C 0.2269(2) 0.49961(19) 0.77655(17) 0.0357(5) Uani 1 1 d . . . . .
C7 C 0.1009(2) 0.52166(18) 0.74365(18) 0.0380(5) Uani 1 1 d . . . . .
H7A H 0.0288 0.5148 0.8037 0.046 Uiso 1 1 calc R U . . .
H7B H 0.0803 0.5969 0.7108 0.046 Uiso 1 1 calc R U . . .
C8 C 0.3893(3) 0.2810(2) 0.96674(19) 0.0494(6) Uani 1 1 d . . . . .
C9 C 0.4756(4) 0.2938(3) 1.0330(3) 0.0780(10) Uani 1 1 d . . . . .
H9A H 0.4902 0.2291 1.0816 0.117 Uiso 1 1 calc R U . . .
H9B H 0.4307 0.3571 1.0689 0.117 Uiso 1 1 calc R U . . .
H9C H 0.5600 0.3032 0.9902 0.117 Uiso 1 1 calc R U . . .
C10 C 0.2587(3) 0.2664(3) 1.0389(2) 0.0664(9) Uani 1 1 d . . . . .
H10A H 0.2011 0.2578 1.0003 0.100 Uiso 1 1 calc R U . . .
H10B H 0.2161 0.3301 1.0746 0.100 Uiso 1 1 calc R U . . .
H10C H 0.2760 0.2022 1.0875 0.100 Uiso 1 1 calc R U . . .
C11 C 0.4612(3) 0.1795(3) 0.9142(2) 0.0653(8) Uani 1 1 d . . . . .
H11A H 0.4083 0.1689 0.8727 0.098 Uiso 1 1 calc R U . . .
H11B H 0.4752 0.1166 0.9648 0.098 Uiso 1 1 calc R U . . .
H11C H 0.5461 0.1881 0.8716 0.098 Uiso 1 1 calc R U . . .
C12 C 0.14895(19) 0.32185(16) 0.50381(14) 0.0265(4) Uani 1 1 d . . . . .
C13 C 0.1566(2) 0.26886(17) 0.42067(15) 0.0301(4) Uani 1 1 d . . . . .
C14 C 0.2022(2) 0.3187(2) 0.32294(16) 0.0387(5) Uani 1 1 d . . . . .
H14A H 0.2095 0.2842 0.2669 0.046 Uiso 1 1 calc R U . . .
C15 C 0.2369(2) 0.4163(2) 0.30561(17) 0.0423(5) Uani 1 1 d . . . . .
H15A H 0.2684 0.4470 0.2391 0.051 Uiso 1 1 calc R U . . .
C16 C 0.2248(2) 0.46811(19) 0.38686(17) 0.0375(5) Uani 1 1 d . . . . .
H16A H 0.2468 0.5353 0.3755 0.045 Uiso 1 1 calc R U . . .
C17 C 0.1803(2) 0.42240(16) 0.48621(15) 0.0291(4) Uani 1 1 d . . . . .
C18 C 0.1685(2) 0.48834(17) 0.56812(16) 0.0341(4) Uani 1 1 d . . . . .
H18A H 0.2573 0.4932 0.5667 0.041 Uiso 1 1 calc R U . . .
H18B H 0.1163 0.5625 0.5522 0.041 Uiso 1 1 calc R U . . .
C19 C 0.1191(2) 0.16036(18) 0.43648(17) 0.0360(5) Uani 1 1 d . . . . .
C20 C 0.2099(3) 0.0737(2) 0.4954(2) 0.0536(7) Uani 1 1 d . . . . .
H20A H 0.2018 0.0974 0.5598 0.080 Uiso 1 1 calc R U . . .
H20B H 0.3009 0.0633 0.4562 0.080 Uiso 1 1 calc R U . . .
H20C H 0.1844 0.0055 0.5076 0.080 Uiso 1 1 calc R U . . .
C21 C -0.0266(3) 0.1755(2) 0.4941(2) 0.0492(6) Uani 1 1 d . . . . .
H21A H -0.0821 0.2300 0.4549 0.074 Uiso 1 1 calc R U . . .
H21B H -0.0392 0.1992 0.5593 0.074 Uiso 1 1 calc R U . . .
H21C H -0.0506 0.1068 0.5043 0.074 Uiso 1 1 calc R U . . .
C22 C 0.1352(3) 0.1185(2) 0.3357(2) 0.0584(7) Uani 1 1 d . . . . .
H22A H 0.0783 0.1715 0.2966 0.088 Uiso 1 1 calc R U . . .
H22B H 0.1108 0.0497 0.3495 0.088 Uiso 1 1 calc R U . . .
H22C H 0.2266 0.1081 0.2975 0.088 Uiso 1 1 calc R U . . .
C23 C 0.35636(19) 0.26021(16) 0.64192(15) 0.0277(4) Uani 1 1 d . . . . .
C24 C 0.4946(2) 0.25375(18) 0.57700(17) 0.0353(5) Uani 1 1 d . . . . .
C25 C 0.5968(3) 0.1932(3) 0.6372(2) 0.0664(9) Uani 1 1 d . . . . .
H25A H 0.5841 0.2312 0.6946 0.100 Uiso 1 1 calc R U . . .
H25B H 0.6849 0.1900 0.5941 0.100 Uiso 1 1 calc R U . . .
H25C H 0.5867 0.1198 0.6613 0.100 Uiso 1 1 calc R U . . .
C26 C 0.5155(3) 0.1923(3) 0.4856(2) 0.0606(8) Uani 1 1 d . . . . .
H26A H 0.5052 0.1190 0.5102 0.091 Uiso 1 1 calc R U . . .
H26B H 0.6039 0.1887 0.4429 0.091 Uiso 1 1 calc R U . . .
H26C H 0.4506 0.2307 0.4467 0.091 Uiso 1 1 calc R U . . .
C27 C 0.5131(3) 0.3675(2) 0.5354(3) 0.0673(9) Uani 1 1 d . . . . .
H27A H 0.5018 0.4074 0.5912 0.101 Uiso 1 1 calc R U . . .
H27B H 0.4480 0.4056 0.4966 0.101 Uiso 1 1 calc R U . . .
H27C H 0.6014 0.3621 0.4920 0.101 Uiso 1 1 calc R U . . .
C28 C 0.2528(3) 0.00928(19) 0.79803(19) 0.0443(6) Uani 1 1 d . . . . .
C29 C 0.2387(4) -0.0082(3) 0.9130(2) 0.0698(9) Uani 1 1 d . . . . .
H29A H 0.1456 0.0063 0.9475 0.105 Uiso 1 1 calc R U . . .
H29B H 0.2789 0.0410 0.9309 0.105 Uiso 1 1 calc R U . . .
H29C H 0.2826 -0.0830 0.9333 0.105 Uiso 1 1 calc R U . . .
C30 C 0.3963(3) -0.0142(2) 0.7402(2) 0.0618(8) Uani 1 1 d . . . . .
H30A H 0.4014 -0.0038 0.6680 0.093 Uiso 1 1 calc R U . . .
H30B H 0.4408 -0.0889 0.7602 0.093 Uiso 1 1 calc R U . . .
H30C H 0.4389 0.0351 0.7553 0.093 Uiso 1 1 calc R U . . .
C31 C 0.1806(4) -0.0613(2) 0.7709(3) 0.0703(9) Uani 1 1 d . . . . .
H31A H 0.1904 -0.0507 0.6980 0.105 Uiso 1 1 calc R U . . .
H31B H 0.0874 -0.0408 0.8047 0.105 Uiso 1 1 calc R U . . .
H31C H 0.2179 -0.1373 0.7926 0.105 Uiso 1 1 calc R U . . .
C32 C 0.8533(2) 0.2755(2) 0.7770(2) 0.0471(6) Uani 1 1 d . . . . .
H32A H 0.8624 0.3069 0.7057 0.057 Uiso 1 1 calc R U . . .
H32B H 0.7654 0.3117 0.8149 0.057 Uiso 1 1 calc R U . . .
C33 C 0.8614(3) 0.1564(3) 0.7843(3) 0.0652(8) Uani 1 1 d . . . . .
H33A H 0.7927 0.1475 0.7568 0.098 Uiso 1 1 calc R U . . .
H33B H 0.8492 0.1249 0.8548 0.098 Uiso 1 1 calc R U . . .
H33C H 0.9475 0.1198 0.7459 0.098 Uiso 1 1 calc R U . . .
C34 C 0.9295(3) 0.2768(3) 0.9241(2) 0.0678(9) Uani 1 1 d D . . . .
H34A H 1.0135 0.2572 0.9445 0.081 Uiso 0.5 1 calc R U P A 1
H34B H 0.8867 0.2165 0.9499 0.081 Uiso 0.5 1 calc R U P A 1
H34C H 1.0101 0.2271 0.9409 0.081 Uiso 0.5 1 calc R U P B 2
H34D H 0.8588 0.2386 0.9497 0.081 Uiso 0.5 1 calc R U P B 2
C35 C 0.8433(9) 0.3774(6) 0.9640(7) 0.091(3) Uiso 0.5 1 d D . P C 1
H35A H 0.7578 0.3921 0.9484 0.137 Uiso 0.5 1 calc R U P C 1
H35B H 0.8833 0.4376 0.9330 0.137 Uiso 0.5 1 calc R U P C 1
H35C H 0.8319 0.3691 1.0369 0.137 Uiso 0.5 1 calc R U P C 1
C35' C 0.8936(10) 0.3719(6) 0.9782(7) 0.092(3) Uiso 0.5 1 d D . P C 2
H35D H 0.9686 0.3746 1.0016 0.139 Uiso 0.5 1 calc R U P C 2
H35E H 0.8195 0.3668 1.0359 0.139 Uiso 0.5 1 calc R U P C 2
H35F H 0.8688 0.4376 0.9329 0.139 Uiso 0.5 1 calc R U P C 2

loop_
_atom_site_aniso_label
_atom_site_aniso_U_11
_atom_site_aniso_U_22
_atom_site_aniso_U_33
_atom_site_aniso_U_23
_atom_site_aniso_U_13
_atom_site_aniso_U_12
W1 0.02377(5) 0.02511(5) 0.02308(4) -0.00217(3) -0.00503(3) -0.00593(3)
O1 0.0347(8) 0.0397(8) 0.0257(7) -0.0060(6) -0.0069(6) -0.0097(6)
O2 0.0276(7) 0.0280(7) 0.0263(6) -0.0019(5) -0.0075(5) -0.0096(6)
O3 0.0383(8) 0.0292(8) 0.0353(8) 0.0051(6) -0.0074(6) -0.0106(6)
O4 0.0358(9) 0.0585(11) 0.0384(9) -0.0077(8) 0.0008(7) -0.0160(8)
N1 0.0261(9) 0.0316(9) 0.0349(9) -0.0093(7) -0.0091(7) -0.0056(7)
C1 0.0327(11) 0.0425(12) 0.0287(10) -0.0140(9) -0.0043(8) -0.0079(9)
C2 0.0392(12) 0.0568(15) 0.0356(11) -0.0165(11) -0.0109(10) -0.0083(11)
C3 0.0442(14) 0.0708(19) 0.0597(16) -0.0193(14) -0.0201(12) -0.0186(13)
C4 0.0573(17) 0.0644(18) 0.0633(17) -0.0157(14) -0.0141(14) -0.0317(15)
C5 0.0573(15) 0.0456(14) 0.0453(13) -0.0122(11) -0.0118(11) -0.0189(12)
C6 0.0387(12) 0.0389(12) 0.0333(11) -0.0139(9) -0.0082(9) -0.0097(9)
C7 0.0405(12) 0.0311(11) 0.0427(12) -0.0145(9) -0.0126(10) -0.0006(9)
C8 0.0500(15) 0.0623(17) 0.0393(13) -0.0106(12) -0.0222(11) -0.0054(13)
C9 0.091(3) 0.089(2) 0.071(2) -0.0122(18) -0.056(2) -0.012(2)
C10 0.074(2) 0.090(2) 0.0318(13) 0.0043(14) -0.0164(13) -0.0208(18)
C11 0.077(2) 0.0633(19) 0.0567(17) -0.0153(14) -0.0326(16) 0.0011(16)
C12 0.0239(9) 0.0283(10) 0.0271(9) -0.0009(7) -0.0083(7) -0.0060(8)
C13 0.0283(10) 0.0326(11) 0.0311(10) -0.0047(8) -0.0097(8) -0.0073(8)
C14 0.0401(12) 0.0479(13) 0.0291(10) -0.0074(9) -0.0087(9) -0.0107(10)
C15 0.0458(13) 0.0516(14) 0.0293(11) 0.0063(10) -0.0097(9) -0.0188(11)
C16 0.0426(12) 0.0355(12) 0.0372(11) 0.0071(9) -0.0145(9) -0.0167(10)
C17 0.0309(10) 0.0284(10) 0.0299(10) 0.0004(8) -0.0118(8) -0.0085(8)
C18 0.0432(12) 0.0245(10) 0.0371(11) -0.0010(8) -0.0150(9) -0.0088(9)
C19 0.0435(12) 0.0328(11) 0.0367(11) -0.0086(9) -0.0117(9) -0.0122(9)
C20 0.0689(18) 0.0297(12) 0.0690(18) -0.0075(12) -0.0333(15) -0.0056(12)
C21 0.0501(15) 0.0461(14) 0.0603(16) -0.0099(12) -0.0114(12) -0.0252(12)
C22 0.083(2) 0.0544(16) 0.0494(15) -0.0189(13) -0.0162(14) -0.0268(15)
C23 0.0265(10) 0.0267(10) 0.0292(9) -0.0023(8) -0.0066(8) -0.0063(8)
C24 0.0252(10) 0.0374(12) 0.0394(11) -0.0046(9) -0.0020(8) -0.0075(9)
C25 0.0295(13) 0.098(3) 0.0605(17) 0.0003(17) -0.0095(12) -0.0074(14)
C26 0.0465(15) 0.083(2) 0.0470(15) -0.0223(15) 0.0041(12) -0.0141(15)
C27 0.0438(15) 0.0555(18) 0.091(2) -0.0041(16) 0.0054(15) -0.0194(13)
C28 0.0526(15) 0.0285(11) 0.0463(13) 0.0077(10) -0.0125(11) -0.0093(10)
C29 0.088(2) 0.0577(18) 0.0506(17) 0.0213(14) -0.0184(16) -0.0153(17)
C30 0.0596(18) 0.0374(14) 0.0699(19) 0.0021(13) -0.0059(15) 0.0010(13)
C31 0.088(2) 0.0369(15) 0.091(2) 0.0058(15) -0.029(2) -0.0235(16)
C32 0.0319(12) 0.0569(16) 0.0490(14) -0.0017(12) -0.0075(10) -0.0109(11)
C33 0.0619(19) 0.068(2) 0.075(2) 0.0045(16) -0.0255(16) -0.0310(16)
C34 0.0630(19) 0.101(3) 0.0417(15) -0.0159(16) 0.0054(13) -0.0374(19)

loop_
_atom_type_symbol
_atom_type_description
_atom_type_scat_dispersion_real
_atom_type_scat_dispersion_imag
_atom_type_scat_source
C C 0.0033 0.0016 'International Tables Vol C Tables 4.2.6.8 and 6.1.1.4'
H H 0.0000 0.0000 'International Tables Vol C Tables 4.2.6.8 and 6.1.1.4'
N N 0.0061 0.0033 'International Tables Vol C Tables 4.2.6.8 and 6.1.1.4'
O O 0.0106 0.0060 'International Tables Vol C Tables 4.2.6.8 and 6.1.1.4'
W W -0.8490 6.8722 'International Tables Vol C Tables 4.2.6.8 and 6.1.1.4'

loop_
_geom_angle_atom_site_label_1
_geom_angle_atom_site_label_2
_geom_angle_atom_site_label_3
_geom_angle
C23 W1 O3 107.71(8)
C23 W1 O2 98.27(7)
O3 W1 O2 98.90(6)
C23 W1 O1 99.76(8)
O3 W1 O1 98.24(6)
O2 W1 O1 149.96(6)
C23 W1 N1 96.99(8)
O3 W1 N1 155.08(7)
O2 W1 N1 73.73(6)
O1 W1 N1 80.38(6)
C1 O1 W1 124.07(12)
C12 O2 W1 125.76(11)
C28 O3 W1 149.86(15)
C32 O4 C34 113.1(2)
C18 N1 C7 109.03(17)
C18 N1 W1 113.70(13)
C7 N1 W1 116.91(13)
C18 N1 H1 106.5(16)
C7 N1 H1 108.1(16)
W1 N1 H1 101.7(16)
O1 C1 C6 116.11(19)
O1 C1 C2 123.3(2)
C6 C1 C2 120.5(2)
C3 C2 C1 115.8(2)
C3 C2 C8 122.2(2)
C1 C2 C8 122.0(2)
C4 C3 C2 123.4(2)
C4 C3 H3A 118.3
C2 C3 H3A 118.3
C3 C4 C5 119.7(3)
C3 C4 H4A 120.2
C5 C4 H4A 120.2
C4 C5 C6 119.3(3)
C4 C5 H5A 120.4
C6 C5 H5A 120.4
C5 C6 C1 120.4(2)
C5 C6 C7 122.5(2)
C1 C6 C7 116.8(2)
N1 C7 C6 113.06(17)
N1 C7 H7A 109.0
C6 C7 H7A 109.0
N1 C7 H7B 109.0
C6 C7 H7B 109.0
H7A C7 H7B 107.8
C11 C8 C10 110.3(3)
C11 C8 C2 110.0(2)
C10 C8 C2 110.2(2)
C11 C8 C9 107.8(2)
C10 C8 C9 106.6(2)
C2 C8 C9 111.8(2)
C8 C9 H9A 109.5
C8 C9 H9B 109.5
H9A C9 H9B 109.5
C8 C9 H9C 109.5
H9A C9 H9C 109.5
H9B C9 H9C 109.5
C8 C10 H10A 109.5
C8 C10 H10B 109.5
H10A C10 H10B 109.5
C8 C10 H10C 109.5
H10A C10 H10C 109.5
H10B C10 H10C 109.5
C8 C11 H11A 109.5
C8 C11 H11B 109.5
H11A C11 H11B 109.5
C8 C11 H11C 109.5
H11A C11 H11C 109.5
H11B C11 H11C 109.5
O2 C12 C17 119.63(17)
O2 C12 C13 120.44(17)
C17 C12 C13 119.92(18)
C14 C13 C12 117.43(19)
C14 C13 C19 120.89(18)
C12 C13 C19 121.66(18)
C15 C14 C13 122.6(2)
C15 C14 H14A 118.7
C13 C14 H14A 118.7
C16 C15 C14 119.1(2)
C16 C15 H15A 120.4
C14 C15 H15A 120.4
C15 C16 C17 121.0(2)
C15 C16 H16A 119.5
C17 C16 H16A 119.5
C16 C17 C12 119.84(19)
C16 C17 C18 115.79(18)
C12 C17 C18 124.37(18)
N1 C18 C17 115.75(17)
N1 C18 H18A 108.3
C17 C18 H18A 108.3
N1 C18 H18B 108.3
C17 C18 H18B 108.3
H18A C18 H18B 107.4
C13 C19 C20 109.29(18)
C13 C19 C21 109.25(18)
C20 C19 C21 111.0(2)
C13 C19 C22 112.4(2)
C20 C19 C22 107.3(2)
C21 C19 C22 107.5(2)
C19 C20 H20A 109.5
C19 C20 H20B 109.5
H20A C20 H20B 109.5
C19 C20 H20C 109.5
H20A C20 H20C 109.5
H20B C20 H20C 109.5
C19 C21 H21A 109.5
C19 C21 H21B 109.5
H21A C21 H21B 109.5
C19 C21 H21C 109.5
H21A C21 H21C 109.5
H21B C21 H21C 109.5
C19 C22 H22A 109.5
C19 C22 H22B 109.5
H22A C22 H22B 109.5
C19 C22 H22C 109.5
H22A C22 H22C 109.5
H22B C22 H22C 109.5
C24 C23 W1 177.82(16)
C23 C24 C25 110.8(2)
C23 C24 C27 110.36(19)
C25 C24 C27 109.8(2)
C23 C24 C26 108.91(19)
C25 C24 C26 109.0(2)
C27 C24 C26 107.8(2)
C24 C25 H25A 109.5
C24 C25 H25B 109.5
H25A C25 H25B 109.5
C24 C25 H25C 109.5
H25A C25 H25C 109.5
H25B C25 H25C 109.5
C24 C26 H26A 109.5
C24 C26 H26B 109.5
H26A C26 H26B 109.5
C24 C26 H26C 109.5
H26A C26 H26C 109.5
H26B C26 H26C 109.5
C24 C27 H27A 109.5
C24 C27 H27B 109.5
H27A C27 H27B 109.5
C24 C27 H27C 109.5
H27A C27 H27C 109.5
H27B C27 H27C 109.5
O3 C28 C30 110.6(2)
O3 C28 C31 107.9(2)
C30 C28 C31 110.9(3)
O3 C28 C29 105.9(2)
C30 C28 C29 111.8(2)
C31 C28 C29 109.5(2)
C28 C29 H29A 109.5
C28 C29 H29B 109.5
H29A C29 H29B 109.5
C28 C29 H29C 109.5
H29A C29 H29C 109.5
H29B C29 H29C 109.5
C28 C30 H30A 109.5
C28 C30 H30B 109.5
H30A C30 H30B 109.5
C28 C30 H30C 109.5
H30A C30 H30C 109.5
H30B C30 H30C 109.5
C28 C31 H31A 109.5
C28 C31 H31B 109.5
H31A C31 H31B 109.5
C28 C31 H31C 109.5
H31A C31 H31C 109.5
H31B C31 H31C 109.5
O4 C32 C33 114.3(2)
O4 C32 H32A 108.7
C33 C32 H32A 108.7
O4 C32 H32B 108.7
C33 C32 H32B 108.7
H32A C32 H32B 107.6
C32 C33 H33A 109.5
C32 C33 H33B 109.5
H33A C33 H33B 109.5
C32 C33 H33C 109.5
H33A C33 H33C 109.5
H33B C33 H33C 109.5
O4 C34 C35' 116.0(5)
O4 C34 C35 106.4(5)
O4 C34 H34A 110.5
C35 C34 H34A 110.5
O4 C34 H34B 110.5
C35 C34 H34B 110.5
H34A C34 H34B 108.6
O4 C34 H34C 108.3
C35' C34 H34C 108.3
O4 C34 H34D 108.3
C35' C34 H34D 108.3
H34C C34 H34D 107.4
C34 C35 H35A 109.5
C34 C35 H35B 109.5
H35A C35 H35B 109.5
C34 C35 H35C 109.5
H35A C35 H35C 109.5
H35B C35 H35C 109.5
C34 C35' H35D 109.5
C34 C35' H35E 109.5
H35D C35' H35E 109.5
C34 C35' H35F 109.5
H35D C35' H35F 109.5
H35E C35' H35F 109.5

loop_
_geom_bond_atom_site_label_1
_geom_bond_atom_site_label_2
_geom_bond_distance
W1 C23 1.761(2)
W1 O3 1.8956(14)
W1 O2 1.9956(13)
W1 O1 1.9992(14)
W1 N1 2.2709(18)
O1 C1 1.356(3)
O2 C12 1.359(2)
O3 C28 1.446(3)
O4 C32 1.442(3)
O4 C34 1.446(3)
N1 C18 1.475(3)
N1 C7 1.493(3)
N1 H1 0.82(2)
C1 C6 1.404(3)
C1 C2 1.413(3)
C2 C3 1.403(4)
C2 C8 1.530(4)
C3 C4 1.372(4)
C3 H3A 0.9400
C4 C5 1.386(4)
C4 H4A 0.9400
C5 C6 1.387(3)
C5 H5A 0.9400
C6 C7 1.496(3)
C7 H7A 0.9800
C7 H7B 0.9800
C8 C11 1.520(4)
C8 C10 1.529(4)
C8 C9 1.543(3)
C9 H9A 0.9700
C9 H9B 0.9700
C9 H9C 0.9700
C10 H10A 0.9700
C10 H10B 0.9700
C10 H10C 0.9700
C11 H11A 0.9700
C11 H11B 0.9700
C11 H11C 0.9700
C12 C17 1.397(3)
C12 C13 1.420(3)
C13 C14 1.401(3)
C13 C19 1.530(3)
C14 C15 1.379(3)
C14 H14A 0.9400
C15 C16 1.373(3)
C15 H15A 0.9400
C16 C17 1.397(3)
C16 H16A 0.9400
C17 C18 1.501(3)
C18 H18A 0.9800
C18 H18B 0.9800
C19 C20 1.531(3)
C19 C21 1.535(3)
C19 C22 1.538(3)
C20 H20A 0.9700
C20 H20B 0.9700
C20 H20C 0.9700
C21 H21A 0.9700
C21 H21B 0.9700
C21 H21C 0.9700
C22 H22A 0.9700
C22 H22B 0.9700
C22 H22C 0.9700
C23 C24 1.507(3)
C24 C25 1.516(4)
C24 C27 1.520(4)
C24 C26 1.550(4)
C25 H25A 0.9700
C25 H25B 0.9700
C25 H25C 0.9700
C26 H26A 0.9700
C26 H26B 0.9700
C26 H26C 0.9700
C27 H27A 0.9700
C27 H27B 0.9700
C27 H27C 0.9700
C28 C30 1.511(4)
C28 C31 1.518(4)
C28 C29 1.532(4)
C29 H29A 0.9700
C29 H29B 0.9700
C29 H29C 0.9700
C30 H30A 0.9700
C30 H30B 0.9700
C30 H30C 0.9700
C31 H31A 0.9700
C31 H31B 0.9700
C31 H31C 0.9700
C32 C33 1.500(4)
C32 H32A 0.9800
C32 H32B 0.9800
C33 H33A 0.9700
C33 H33B 0.9700
C33 H33C 0.9700
C34 C35' 1.461(6)
C34 C35 1.466(6)
C34 H34A 0.9800
C34 H34B 0.9800
C34 H34C 0.9800
C34 H34D 0.9800
C35 H35A 0.9700
C35 H35B 0.9700
C35 H35C 0.9700
C35' H35D 0.9700
C35' H35E 0.9700
C35' H35F 0.9700
